data_7211130
loop_
_publ_author_name
'Perumalla, Sathyanarayana Reddy'
'Sun, Changquan Calvin'

_publ_section_title
;
 Synthon preference in O-protonated amide crystals -- dominance of short
 strong hydrogen bonds
;
_journal_issue 44
_journal_name_full CrystEngComm
_journal_page_first 8941
_journal_paper_doi 10.1039/c3ce41271g
_journal_volume 15
_journal_year 2013
_chemical_formula_sum 'C54 H57 N15 O37'
_chemical_formula_weight 1508.15
_chemical_name_common 'Ethenzamide HNO3 salt'
_chemical_name_systematic
; 
 ? 
;
_space_group_IT_number 146
_symmetry_cell_setting hexagonal
_symmetry_space_group_name_Hall 'R 3'
_symmetry_space_group_name_H-M 'R 3 :H'
_atom_sites_solution_hydrogens geom
_atom_sites_solution_primary direct
_atom_sites_solution_secondary difmap
_audit_creation_method SHELXL-97
_cell_angle_alpha 90.00
_cell_angle_beta 90.00
_cell_angle_gamma 120.00
_cell_formula_units_Z 3
_cell_length_a 38.522(5)
_cell_length_b 38.522(5)
_cell_length_c 3.9027(5)
_cell_measurement_temperature 173(2)
_cell_volume 5015.5(11)
_computing_cell_refinement 'Bruker SAINT'
_computing_data_collection 'Bruker APEX2'
_computing_data_reduction 'Bruker SAINT'
_computing_molecular_graphics 'Bruker SHELXTL'
_computing_publication_material 'Bruker SHELXTL'
_computing_structure_refinement 'SHELXL-97 (Sheldrick, 1997)'
_computing_structure_solution 'SHELXS-97 (Sheldrick, 1990)'
_diffrn_ambient_temperature 173(2)
_diffrn_measured_fraction_theta_full 0.996
_diffrn_measured_fraction_theta_max 0.996
_diffrn_measurement_device_type 'Bruker Apex II platform CCD'
_diffrn_measurement_method 'Omega and Phi scans'
_diffrn_radiation_monochromator graphite
_diffrn_radiation_source 'fine-focus sealed tube'
_diffrn_radiation_type MoK\a
_diffrn_radiation_wavelength 0.71073
_diffrn_reflns_av_R_equivalents 0.0293
_diffrn_reflns_av_sigmaI/netI 0.0272
_diffrn_reflns_limit_h_max 49
_diffrn_reflns_limit_h_min -49
_diffrn_reflns_limit_k_max 49
_diffrn_reflns_limit_k_min -49
_diffrn_reflns_limit_l_max 5
_diffrn_reflns_limit_l_min -5
_diffrn_reflns_number 19178
_diffrn_reflns_theta_full 27.39
_diffrn_reflns_theta_max 27.39
_diffrn_reflns_theta_min 1.83
_exptl_absorpt_coefficient_mu 0.129
_exptl_absorpt_correction_T_max 0.9860
_exptl_absorpt_correction_T_min 0.9809
_exptl_absorpt_correction_type multi-scan
_exptl_absorpt_process_details 'SADABS (G. Sheldrick, 2003)'
_exptl_crystal_colour Colorless
_exptl_crystal_density_diffrn 1.498
_exptl_crystal_density_method 'not measured'
_exptl_crystal_description Needles
_exptl_crystal_F_000 2346
_exptl_crystal_size_max 0.15
_exptl_crystal_size_mid 0.13
_exptl_crystal_size_min 0.11
_refine_diff_density_max 0.588
_refine_diff_density_min -0.463
_refine_diff_density_rms 0.089
_refine_ls_abs_structure_details 'Flack H D (1983), Acta Cryst. A39, 876-881'
_refine_ls_abs_structure_Flack 2(2)
_refine_ls_extinction_method none
_refine_ls_goodness_of_fit_ref 1.517
_refine_ls_hydrogen_treatment mixed
_refine_ls_matrix_type full
_refine_ls_number_parameters 367
_refine_ls_number_reflns 4982
_refine_ls_number_restraints 29
_refine_ls_restrained_S_all 1.520
_refine_ls_R_factor_all 0.0852
_refine_ls_R_factor_gt 0.0650
_refine_ls_shift/su_max 0.285
_refine_ls_shift/su_mean 0.053
_refine_ls_structure_factor_coef Fsqd
_refine_ls_weighting_details 'calc w=1/[\s^2^(Fo^2^)+(0.1000P)^2^+0.0000P] where P=(Fo^2^+2Fc^2^)/3'
_refine_ls_weighting_scheme calc
_refine_ls_wR_factor_gt 0.2001
_refine_ls_wR_factor_ref 0.2149
_reflns_number_gt 3734
_reflns_number_total 4982
_reflns_threshold_expression >2sigma(I)
_cod_data_source_file c3ce41271g.txt
_cod_data_source_block test3
_cod_depositor_comments
;
The following automatic conversions were performed:

'_symmetry_cell_setting' value 'Hexagonal' changed to 'hexagonal'
according to /home/saulius/struct/CIF-dictionaries/cif_core.dic
dictionary named 'cif_core.dic' version 2.4.2 from
2011-04-26.

'_exptl_absorpt_correction_type' value 'Multi Scan'
changed to 'multi-scan' according to
/home/saulius/struct/CIF-dictionaries/cif_core.dic dictionary named
'cif_core.dic' version 2.4.2 from 2011-04-26.

Automatic conversion script
Id: cif_fix_values 1891 2012-01-12 08:04:46Z andrius 
;
_cod_original_cell_volume 5015.6(12)
_cod_original_sg_symbol_H-M R3
_cod_database_code 7211130

loop_
_symmetry_equiv_pos_as_xyz
'x, y, z'
'-y, x-y, z'
'-x+y, -x, z'
'x+2/3, y+1/3, z+1/3'
'-y+2/3, x-y+1/3, z+1/3'
'-x+y+2/3, -x+1/3, z+1/3'
'x+1/3, y+2/3, z+2/3'
'-y+1/3, x-y+2/3, z+2/3'
'-x+y+1/3, -x+2/3, z+2/3'

loop_
_atom_site_label
_atom_site_type_symbol
_atom_site_fract_x
_atom_site_fract_y
_atom_site_fract_z
_atom_site_U_iso_or_equiv
_atom_site_adp_type
_atom_site_occupancy
_atom_site_symmetry_multiplicity
_atom_site_calc_flag
_atom_site_refinement_flags
_atom_site_disorder_assembly
_atom_site_disorder_group
O35 O 0.64095(11) 0.09688(12) 0.4825(10) 0.0384(9) Uani 1 1 d . . .
O34 O 0.55719(12) 0.11159(11) -0.0687(11) 0.0420(9) Uani 1 1 d . . .
N33 N 0.56960(14) 0.06588(14) 0.1835(13) 0.0391(11) Uani 1 1 d . . .
C32 C 0.64954(15) 0.13364(16) 0.3860(13) 0.0321(11) Uani 1 1 d . . .
C31 C 0.61984(15) 0.13765(16) 0.2044(12) 0.0323(11) Uani 1 1 d . . .
C30 C 0.62725(18) 0.17492(17) 0.1078(15) 0.0386(13) Uani 1 1 d . A .
H30A H 0.6073 0.1774 -0.0150 0.046 Uiso 1 1 calc R . .
C29 C 0.58040(16) 0.10349(15) 0.1046(13) 0.0323(11) Uani 1 1 d . . .
C27 C 0.68503(16) 0.16721(19) 0.4549(13) 0.0375(13) Uani 1 1 d . . .
H27A H 0.7055 0.1650 0.5714 0.045 Uiso 1 1 calc R . .
C26 C 0.69171(18) 0.2053(2) 0.3547(17) 0.0501(17) Uani 1 1 d . A .
H26A H 0.7165 0.2286 0.4065 0.060 Uiso 1 1 calc R . .
C25 C 0.66286(18) 0.20872(19) 0.1848(17) 0.0442(14) Uani 1 1 d . . .
C23 C 0.67142(15) 0.09197(16) 0.6477(14) 0.0366(12) Uani 1 1 d . . .
H23A H 0.6797 0.1078 0.8624 0.044 Uiso 1 1 calc R . .
H23B H 0.6951 0.1021 0.4963 0.044 Uiso 1 1 calc R . .
C22 C 0.6562(2) 0.0490(2) 0.7266(18) 0.0499(15) Uani 1 1 d . . .
H22A H 0.6775 0.0461 0.8363 0.075 Uiso 1 1 calc R . .
H22B H 0.6480 0.0334 0.5138 0.075 Uiso 1 1 calc R . .
H22C H 0.6332 0.0392 0.8817 0.075 Uiso 1 1 calc R . .
O16 O 0.35907(11) -0.09644(12) -0.2965(9) 0.0367(9) Uani 1 1 d . . .
O15 O 0.44299(12) -0.11114(12) 0.2482(11) 0.0443(9) Uani 1 1 d . . .
N14 N 0.43114(14) -0.06691(14) -0.0108(13) 0.0390(11) Uani 1 1 d . . .
C13 C 0.42062(14) -0.10278(16) 0.0764(14) 0.0311(11) Uani 1 1 d . . .
C12 C 0.35117(17) -0.13406(18) -0.2021(12) 0.0352(12) Uani 1 1 d . . .
C11 C 0.38129(16) -0.13682(16) -0.0236(12) 0.0321(11) Uani 1 1 d . . .
C10 C 0.37348(16) -0.17552(15) 0.0734(14) 0.0335(12) Uani 1 1 d . A .
H10A H 0.3934 -0.1783 0.1928 0.040 Uiso 1 1 calc R . .
C9 C 0.31372(17) -0.16927(18) -0.2755(14) 0.0418(14) Uani 1 1 d . . .
H9A H 0.2933 -0.1671 -0.3930 0.050 Uiso 1 1 calc R . .
C8 C 0.3464(2) -0.0486(2) -0.5549(16) 0.0462(14) Uani 1 1 d . . .
H8A H 0.3270 -0.0436 -0.6759 0.069 Uiso 1 1 calc R . .
H8B H 0.3699 -0.0405 -0.7006 0.069 Uiso 1 1 calc R . .
H8C H 0.3546 -0.0330 -0.3421 0.069 Uiso 1 1 calc R . .
C7 C 0.30755(16) -0.20531(17) -0.1782(15) 0.0412(14) Uani 1 1 d . A .
H7A H 0.2826 -0.2286 -0.2287 0.049 Uiso 1 1 calc R . .
C6 C 0.33724(19) -0.20938(18) -0.0027(17) 0.0441(14) Uani 1 1 d . . .
C5 C 0.32751(18) -0.0923(2) -0.4724(15) 0.0475(16) Uani 1 1 d . . .
H5A H 0.3039 -0.1009 -0.3215 0.057 Uiso 1 1 calc R . .
H5B H 0.3189 -0.1086 -0.6843 0.057 Uiso 1 1 calc R . .
N18 N 0.6675(3) 0.2435(3) 0.094(3) 0.0797(17) Uani 0.637(9) 1 d P A 1
O17 O 0.6985(3) 0.2734(3) 0.138(4) 0.126(3) Uani 0.637(9) 1 d P A 1
O19 O 0.6389(3) 0.2444(3) -0.051(4) 0.122(3) Uani 0.637(9) 1 d P A 1
N18' N 0.3292(5) -0.2479(6) 0.104(6) 0.0797(17) Uani 0.363(9) 1 d P A 2
O17' O 0.2954(6) -0.2781(6) 0.030(8) 0.126(3) Uani 0.363(9) 1 d P A 2
O19' O 0.3546(6) -0.2521(6) 0.293(7) 0.122(3) Uani 0.363(9) 1 d P A 2
O100 O 0.6667 0.3333 -0.24(3) 0.60(7) Uani 1 3 d S . .
N28 N 0.5287(8) -0.0302(13) 0.438(6) 0.040(2) Uani 0.624(6) 1 d PDU B 1
O21 O 0.50691(19) -0.0171(2) 0.363(2) 0.0498(15) Uani 0.624(6) 1 d PDU B 1
O20 O 0.5065(4) -0.0694(5) 0.518(3) 0.069(4) Uani 0.624(6) 1 d PDU B 1
O24 O 0.56502(19) -0.0117(2) 0.455(2) 0.0474(15) Uani 0.624(6) 1 d PDU B 1
N28' N 0.5293(13) -0.033(2) 0.378(11) 0.040(2) Uani 0.376(6) 1 d PDU B 2
O21' O 0.5177(3) -0.0247(3) 0.152(4) 0.0498(15) Uani 0.376(6) 1 d PDU B 2
O20' O 0.5131(8) -0.0681(8) 0.390(6) 0.069(4) Uani 0.376(6) 1 d PDU B 2
O24' O 0.5558(3) -0.0099(4) 0.609(3) 0.0474(15) Uani 0.376(6) 1 d PDU B 2
N4 N 0.4734(10) 0.0307(13) -0.281(7) 0.027(2) Uani 0.434(4) 1 d PDU C 1
O3 O 0.4360(8) 0.0140(8) -0.265(7) 0.061(4) Uani 0.434(4) 1 d PDU C 1
O2 O 0.4971(2) 0.0636(2) -0.407(2) 0.0334(10) Uani 0.434(4) 1 d PDU C 1
O1 O 0.4928(3) 0.0163(3) -0.213(2) 0.0459(14) Uani 0.434(4) 1 d PDU C 1
N4' N 0.4701(7) 0.0325(9) -0.212(5) 0.027(2) Uani 0.566(4) 1 d PDU C 2
O3' O 0.4377(6) 0.0084(6) -0.377(4) 0.061(4) Uani 0.566(4) 1 d PDU C 2
O2' O 0.48846(18) 0.07094(18) -0.2383(16) 0.0334(10) Uani 0.566(4) 1 d PDU C 2
O1' O 0.4810(2) 0.02208(19) 0.0218(18) 0.0459(14) Uani 0.566(4) 1 d PDU C 2
H14A H 0.404(2) -0.069(2) -0.04(2) 0.11(3) Uiso 1 1 d . . .
H33B H 0.5847(9) 0.0591(9) 0.332(8) 0.005(7) Uiso 1 1 d . . .
H33A H 0.5440(9) 0.0444(9) 0.123(7) 0.005(6) Uiso 1 1 d . . .

loop_
_atom_site_aniso_label
_atom_site_aniso_U_11
_atom_site_aniso_U_22
_atom_site_aniso_U_33
_atom_site_aniso_U_23
_atom_site_aniso_U_13
_atom_site_aniso_U_12
O35 0.0304(19) 0.045(2) 0.041(2) -0.0028(17) -0.0040(16) 0.0192(17)
O34 0.034(2) 0.035(2) 0.058(3) 0.0050(18) -0.0074(18) 0.0169(17)
N33 0.032(2) 0.036(2) 0.046(3) 0.001(2) -0.001(2) 0.014(2)
C32 0.022(2) 0.040(3) 0.034(3) -0.003(2) 0.006(2) 0.015(2)
C31 0.028(2) 0.039(3) 0.027(3) -0.006(2) 0.005(2) 0.014(2)
C30 0.040(3) 0.037(3) 0.041(3) -0.003(2) 0.001(2) 0.021(2)
C29 0.038(3) 0.033(2) 0.026(3) -0.001(2) 0.003(2) 0.018(2)
C27 0.029(2) 0.059(4) 0.028(3) -0.003(2) 0.002(2) 0.024(3)
C26 0.036(3) 0.052(4) 0.047(4) -0.016(3) 0.006(3) 0.010(3)
C25 0.039(3) 0.044(3) 0.046(3) 0.002(3) 0.018(3) 0.018(3)
C23 0.031(2) 0.043(3) 0.036(3) -0.001(2) -0.001(2) 0.019(2)
C22 0.050(3) 0.065(4) 0.045(3) 0.002(3) 0.000(3) 0.037(3)
O16 0.038(2) 0.046(2) 0.032(2) 0.0058(16) 0.0003(16) 0.0245(18)
O15 0.039(2) 0.041(2) 0.049(2) 0.0031(19) -0.0045(19) 0.0166(18)
N14 0.037(2) 0.037(3) 0.047(3) 0.001(2) -0.006(2) 0.021(2)
C13 0.021(2) 0.042(3) 0.033(3) 0.001(2) 0.0039(19) 0.018(2)
C12 0.041(3) 0.048(3) 0.019(2) -0.003(2) 0.005(2) 0.023(2)
C11 0.034(3) 0.040(3) 0.025(3) 0.001(2) 0.007(2) 0.021(2)
C10 0.030(2) 0.036(3) 0.034(3) 0.001(2) 0.012(2) 0.016(2)
C9 0.036(3) 0.042(3) 0.036(3) -0.014(2) 0.000(2) 0.011(2)
C8 0.058(3) 0.063(4) 0.032(3) 0.001(3) -0.010(3) 0.042(3)
C7 0.030(3) 0.043(3) 0.039(3) -0.011(3) 0.005(2) 0.009(2)
C6 0.047(3) 0.035(3) 0.047(4) -0.012(2) 0.001(3) 0.018(3)
C5 0.046(3) 0.089(5) 0.025(3) -0.002(3) -0.004(2) 0.047(3)
N18 0.048(3) 0.058(3) 0.119(5) -0.007(3) 0.003(3) 0.016(3)
O17 0.075(4) 0.060(4) 0.220(8) -0.003(4) 0.002(4) 0.016(3)
O19 0.075(4) 0.072(5) 0.214(9) 0.012(5) -0.027(5) 0.034(4)
N18' 0.048(3) 0.058(3) 0.119(5) -0.007(3) 0.003(3) 0.016(3)
O17' 0.075(4) 0.060(4) 0.220(8) -0.003(4) 0.002(4) 0.016(3)
O19' 0.075(4) 0.072(5) 0.214(9) 0.012(5) -0.027(5) 0.034(4)
O100 0.32(2) 0.32(2) 1.2(2) 0.000 0.000 0.161(11)
N28 0.036(3) 0.039(5) 0.046(8) 0.005(7) -0.008(4) 0.020(2)
O21 0.043(3) 0.045(3) 0.074(4) 0.007(2) -0.007(3) 0.031(2)
O20 0.053(6) 0.038(2) 0.097(11) 0.035(6) -0.025(6) 0.008(3)
O24 0.024(3) 0.052(3) 0.063(4) 0.013(3) -0.005(2) 0.016(2)
N28' 0.036(3) 0.039(5) 0.046(8) 0.005(7) -0.008(4) 0.020(2)
O21' 0.043(3) 0.045(3) 0.074(4) 0.007(2) -0.007(3) 0.031(2)
O20' 0.053(6) 0.038(2) 0.097(11) 0.035(6) -0.025(6) 0.008(3)
O24' 0.024(3) 0.052(3) 0.063(4) 0.013(3) -0.005(2) 0.016(2)
N4 0.030(4) 0.032(4) 0.024(8) -0.002(5) 0.005(5) 0.019(3)
O3 0.038(3) 0.039(5) 0.086(12) -0.004(5) -0.026(6) 0.005(3)
O2 0.031(2) 0.033(2) 0.037(3) -0.0017(19) -0.0052(19) 0.0158(18)
O1 0.049(3) 0.031(2) 0.034(2) 0.009(2) -0.010(2) 0.002(2)
N4' 0.030(4) 0.032(4) 0.024(8) -0.002(5) 0.005(5) 0.019(3)
O3' 0.038(3) 0.039(5) 0.086(12) -0.004(5) -0.026(6) 0.005(3)
O2' 0.031(2) 0.033(2) 0.037(3) -0.0017(19) -0.0052(19) 0.0158(18)
O1' 0.049(3) 0.031(2) 0.034(2) 0.009(2) -0.010(2) 0.002(2)

loop_
_atom_type_symbol
_atom_type_description
_atom_type_scat_dispersion_real
_atom_type_scat_dispersion_imag
_atom_type_scat_source
C C 0.0033 0.0016 'International Tables Vol C Tables 4.2.6.8 and 6.1.1.4'
H H 0.0000 0.0000 'International Tables Vol C Tables 4.2.6.8 and 6.1.1.4'
N N 0.0061 0.0033 'International Tables Vol C Tables 4.2.6.8 and 6.1.1.4'
O O 0.0106 0.0060 'International Tables Vol C Tables 4.2.6.8 and 6.1.1.4'

loop_
_geom_angle_atom_site_label_1
_geom_angle_atom_site_label_2
_geom_angle_atom_site_label_3
_geom_angle
C32 O35 C23 118.8(4)
C29 N33 H33B 123.0(18)
C29 N33 H33A 121.1(18)
H33B N33 H33A 115(3)
O35 C32 C27 123.4(5)
O35 C32 C31 118.0(5)
C27 C32 C31 118.5(5)
C30 C31 C32 119.7(5)
C30 C31 C29 116.3(5)
C32 C31 C29 124.1(5)
C31 C30 C25 121.4(6)
C31 C30 H30A 119.3
C25 C30 H30A 119.3
O34 C29 N33 120.9(5)
O34 C29 C31 117.1(4)
N33 C29 C31 122.0(5)
C32 C27 C26 120.5(5)
C32 C27 H27A 119.7
C26 C27 H27A 119.7
C25 C26 C27 120.3(6)
C25 C26 H26A 119.8
C27 C26 H26A 119.9
N18 C25 C26 122.2(7)
N18 C25 C30 118.2(8)
C26 C25 C30 119.6(6)
O35 C23 C22 110.4(4)
O35 C23 H23A 109.6
C22 C23 H23A 109.6
O35 C23 H23B 109.6
C22 C23 H23B 109.6
H23A C23 H23B 108.1
C23 C22 H22A 109.5
C23 C22 H22B 109.5
H22A C22 H22B 109.5
C23 C22 H22C 109.5
H22A C22 H22C 109.5
H22B C22 H22C 109.5
C12 O16 C5 118.7(5)
C13 N14 H14A 102(4)
O15 C13 N14 122.2(5)
O15 C13 C11 116.4(5)
N14 C13 C11 121.4(5)
O16 C12 C11 117.3(5)
O16 C12 C9 122.2(5)
C11 C12 C9 120.5(5)
C12 C11 C10 117.6(5)
C12 C11 C13 125.8(5)
C10 C11 C13 116.6(5)
C6 C10 C11 121.2(6)
C6 C10 H10A 119.4
C11 C10 H10A 119.4
C7 C9 C12 119.8(6)
C7 C9 H9A 120.1
C12 C9 H9A 120.1
C5 C8 H8A 109.5
C5 C8 H8B 109.4
H8A C8 H8B 109.5
C5 C8 H8C 109.5
H8A C8 H8C 109.5
H8B C8 H8C 109.5
C9 C7 C6 121.3(5)
C9 C7 H7A 119.3
C6 C7 H7A 119.4
C10 C6 C7 119.5(6)
C10 C6 N18' 120.9(10)
C7 C6 N18' 119.6(9)
O16 C5 C8 105.0(5)
O16 C5 H5A 110.7
C8 C5 H5A 110.7
O16 C5 H5B 110.8
C8 C5 H5B 110.7
H5A C5 H5B 108.8
O17 N18 O19 120.5(14)
O17 N18 C25 120.8(13)
O19 N18 C25 118.6(10)
O17' N18' O19' 120(2)
O17' N18' C6 119(2)
O19' N18' C6 120.9(17)
O21 N28 O24 127(4)
O21 N28 O20 110(2)
O24 N28 O20 123(3)
O21' N28' O20' 107(4)
O21' N28' O24' 131(7)
O20' N28' O24' 122(6)
O1 N4 O2 105(3)
O1 N4 O3 126(4)
O2 N4 O3 128(4)
O1' N4' O2' 112.2(19)
O1' N4' O3' 122(3)
O2' N4' O3' 124(3)

loop_
_geom_bond_atom_site_label_1
_geom_bond_atom_site_label_2
_geom_bond_distance
O35 C32 1.337(7)
O35 C23 1.432(6)
O34 C29 1.278(7)
N33 C29 1.328(7)
N33 H33B 0.95(3)
N33 H33A 0.95(3)
C32 C27 1.358(8)
C32 C31 1.418(7)
C31 C30 1.369(8)
C31 C29 1.481(8)
C30 C25 1.372(9)
C30 H30A 0.9500
C27 C26 1.412(9)
C27 H27A 0.9500
C26 C25 1.356(10)
C26 H26A 0.9500
C25 N18 1.308(13)
C23 C22 1.486(9)
C23 H23A 0.9900
C23 H23B 0.9900
C22 H22A 0.9800
C22 H22B 0.9800
C22 H22C 0.9800
O16 C12 1.374(7)
O16 C5 1.473(7)
O15 C13 1.254(6)
N14 C13 1.276(7)
N14 H14A 1.03(8)
C13 C11 1.477(8)
C12 C11 1.402(8)
C12 C9 1.431(8)
C11 C10 1.417(7)
C10 C6 1.385(8)
C10 H10A 0.9500
C9 C7 1.341(9)
C9 H9A 0.9500
C8 C5 1.498(9)
C8 H8A 0.9800
C8 H8B 0.9800
C8 H8C 0.9800
C7 C6 1.408(9)
C7 H7A 0.9500
C6 N18' 1.42(2)
C5 H5A 0.9900
C5 H5B 0.9900
N18 O17 1.186(14)
N18 O19 1.256(15)
N18' O17' 1.27(3)
N18' O19' 1.30(3)
N28 O21 1.21(4)
N28 O24 1.21(3)
N28 O20 1.35(5)
N28' O21' 1.10(6)
N28' O20' 1.19(8)
N28' O24' 1.31(5)
N4 O1 1.16(4)
N4 O2 1.23(4)
N4 O3 1.25(5)
N4' O1' 1.16(3)
N4' O2' 1.29(3)
N4' O3' 1.30(3)
